data_7124941
loop_
_publ_author_name
'Wilkie, Ross P.'
'Neal, Andrew R.'
'Johnston, Craig A.'
'Voute, Nicholas'
'Lancefield, Christopher S.'
'Stell, Matthew D.'
'Medda, Federico'
'Makiyi, Edward F.'
'Turner, Emma M.'
'Stephen Ojo, O.'
'Slawin, Alexandra M. Z.'
'Lebl, Tomas'
'Mullen, Peter'
'Harrison, David J.'
'Ireland, Chris M.'
'Westwood, Nicholas J.'

_publ_section_title
;
 Total synthesis of dehaloperophoramidine using a highly
 diastereoselective Hosomi-Sakurai reaction.
;
_journal_issue 71
_journal_name_full 'Chemical communications (Cambridge, England)'
_journal_page_first 10747
_journal_page_last 10750
_journal_paper_doi 10.1039/c6cc05747k
_journal_volume 52
_journal_year 2016
_chemical_formula_moiety 'C41 H38 N4 O2'
_chemical_formula_sum 'C41 H38 N4 O2'
_chemical_formula_weight 618.78
_space_group_crystal_system trigonal
_space_group_IT_number 148
_space_group_name_Hall '-R 3'
_space_group_name_H-M_alt 'R -3 :H'
_atom_sites_solution_hydrogens geom
_atom_sites_solution_primary direct
_atom_sites_solution_secondary difmap
_audit_creation_date 2016-04-25
_audit_creation_method 'by CrystalStructure 4.2'
_audit_update_record
;
2016-05-04 deposited with the CCDC.
2016-08-05 downloaded from the CCDC.
;
_cell_angle_alpha 90.0000
_cell_angle_beta 90.0000
_cell_angle_gamma 120.0000
_cell_formula_units_Z 9
_cell_length_a 24.722(4)
_cell_length_b 24.722(4)
_cell_length_c 13.524(2)
_cell_measurement_reflns_used 8344
_cell_measurement_temperature 93
_cell_measurement_theta_max 27.02
_cell_measurement_theta_min 2.85
_cell_volume 7158(2)
_computing_cell_refinement CrystalClear
_computing_data_collection 'CrystalClear (Rigaku, ????)'
_computing_data_reduction CrystalClear
_computing_molecular_graphics 'CrystalStructure 4.2'
_computing_publication_material 'CrystalStructure 4.2 (Rigaku, 2015)'
_computing_structure_refinement 'SHELXL Version 2014/7 (Sheldrick, 2008)'
_computing_structure_solution SIR97
_diffrn_ambient_temperature 93
_diffrn_detector_area_resol_mean 7.315
_diffrn_measured_fraction_theta_full 0.990
_diffrn_measured_fraction_theta_max 0.887
_diffrn_measurement_device_type 'Rigaku Mercury70'
_diffrn_measurement_method \w
_diffrn_radiation_type 'Mo K\a'
_diffrn_radiation_wavelength 0.71069
_diffrn_reflns_av_R_equivalents 0.0371
_diffrn_reflns_Laue_measured_fraction_full 0.990
_diffrn_reflns_Laue_measured_fraction_max 0.887
_diffrn_reflns_limit_h_max 30
_diffrn_reflns_limit_h_min -23
_diffrn_reflns_limit_k_max 30
_diffrn_reflns_limit_k_min -25
_diffrn_reflns_limit_l_max 16
_diffrn_reflns_limit_l_min -13
_diffrn_reflns_number 14358
_diffrn_reflns_point_group_measured_fraction_full 0.990
_diffrn_reflns_point_group_measured_fraction_max 0.887
_diffrn_reflns_theta_full 25.240
_diffrn_reflns_theta_max 27.299
_diffrn_reflns_theta_min 2.854
_diffrn_standards_number 0
_exptl_absorpt_coefficient_mu 0.080
_exptl_absorpt_correction_T_max 0.998
_exptl_absorpt_correction_T_min 0.655
_exptl_absorpt_correction_type multi-scan
_exptl_absorpt_process_details 'REQAB (Rigaku, 1998)'
_exptl_crystal_colour colourless
_exptl_crystal_density_diffrn 1.292
_exptl_crystal_density_method 'not measured'
_exptl_crystal_description prism
_exptl_crystal_F_000 2952.00
_exptl_crystal_size_max 0.150
_exptl_crystal_size_mid 0.100
_exptl_crystal_size_min 0.030
_refine_diff_density_max 1.37
_refine_diff_density_min -0.65
_refine_ls_extinction_method none
_refine_ls_goodness_of_fit_ref 1.051
_refine_ls_hydrogen_treatment constr
_refine_ls_number_parameters 217
_refine_ls_number_reflns 3186
_refine_ls_number_restraints 0
_refine_ls_R_factor_all 0.0735
_refine_ls_R_factor_gt 0.0636
_refine_ls_shift/su_max 0.000
_refine_ls_structure_factor_coef Fsqd
_refine_ls_weighting_details 'w = 1/[\s^2^(Fo^2^)+(0.0946P)^2^+31.2290P] where P=(Fo^2^+2Fc^2^)/3'
_refine_ls_weighting_scheme calc
_refine_ls_wR_factor_gt 0.1746
_refine_ls_wR_factor_ref 0.1846
_reflns_Friedel_coverage 0.000
_reflns_number_gt 2731
_reflns_number_total 3186
_reflns_threshold_expression F^2^>2.0\s(F^2^)
_cod_data_source_file c6cc05747k2.cif
_cod_data_source_block S16
_cod_original_cell_volume 7158.1(19)
_cod_original_sg_symbol_H-M 'R -3:H'
_cod_database_code 7124941

loop_
_space_group_symop_operation_xyz
'x, y, z'
'-y, x-y, z'
'-x+y, -x, z'
'x+2/3, y+1/3, z+1/3'
'-y+2/3, x-y+1/3, z+1/3'
'-x+y+2/3, -x+1/3, z+1/3'
'x+1/3, y+2/3, z+2/3'
'-y+1/3, x-y+2/3, z+2/3'
'-x+y+1/3, -x+2/3, z+2/3'
'-x, -y, -z'
'y, -x+y, -z'
'x-y, x, -z'
'-x+2/3, -y+1/3, -z+1/3'
'y+2/3, -x+y+1/3, -z+1/3'
'x-y+2/3, x+1/3, -z+1/3'
'-x+1/3, -y+2/3, -z+2/3'
'y+1/3, -x+y+2/3, -z+2/3'
'x-y+1/3, x+2/3, -z+2/3'

loop_
_atom_site_label
_atom_site_type_symbol
_atom_site_fract_x
_atom_site_fract_y
_atom_site_fract_z
_atom_site_U_iso_or_equiv
_atom_site_adp_type
_atom_site_occupancy
_atom_site_site_symmetry_order
_atom_site_calc_flag
_atom_site_refinement_flags_posn
_atom_site_refinement_flags_adp
_atom_site_refinement_flags_occupancy
O11 O 0.12888(8) 0.91124(8) 0.56729(12) 0.0260(4) Uani 1 1 d . . .
N5 N 0.16724(9) 0.94784(9) 0.87443(13) 0.0169(4) Uani 1 1 d . . .
N6 N 0.10357(9) 0.83853(9) 0.89084(14) 0.0185(4) Uani 1 1 d . . .
C1A C 0.18479(10) 0.98685(10) 0.70453(17) 0.0173(5) Uani 1 1 d . . .
C1 C 0.21049(11) 1.03649(11) 0.63874(17) 0.0203(5) Uani 1 1 d . . .
H1 H 0.2023 1.0288 0.5700 0.024 Uiso 1 1 calc R U .
C2 C 0.24816(11) 1.09750(11) 0.67220(18) 0.0213(5) Uani 1 1 d . . .
H2 H 0.2652 1.1314 0.6268 0.026 Uiso 1 1 calc R U .
C3 C 0.26052(10) 1.10816(11) 0.77229(18) 0.0204(5) Uani 1 1 d . . .
H3 H 0.2871 1.1495 0.7953 0.025 Uiso 1 1 calc R U .
C4 C 0.23447(10) 1.05906(10) 0.83973(17) 0.0190(5) Uani 1 1 d . . .
H4 H 0.2433 1.0670 0.9083 0.023 Uiso 1 1 calc R U .
C4A C 0.19541(10) 0.99811(10) 0.80665(16) 0.0164(5) Uani 1 1 d . . .
C5 C 0.19299(11) 0.95435(11) 0.97397(17) 0.0204(5) Uani 1 1 d . . .
H5A H 0.2247 0.9981 0.9856 0.024 Uiso 1 1 calc R U .
H5B H 0.1594 0.9413 1.0228 0.024 Uiso 1 1 calc R U .
H5C H 0.2121 0.9281 0.9802 0.024 Uiso 1 1 calc R U .
C5A C 0.12218(10) 0.89041(10) 0.84297(16) 0.0160(5) Uani 1 1 d . . .
C6A C 0.06076(10) 0.79112(10) 0.82640(17) 0.0179(5) Uani 1 1 d . . .
C7 C 0.02727(11) 0.72744(11) 0.84693(18) 0.0213(5) Uani 1 1 d . . .
H7 H 0.0327 0.7113 0.9076 0.026 Uiso 1 1 calc R U .
C8 C -0.01454(11) 0.68808(11) 0.77539(19) 0.0239(5) Uani 1 1 d . . .
H8 H -0.0383 0.6445 0.7881 0.029 Uiso 1 1 calc R U .
C9 C -0.02229(11) 0.71106(11) 0.68611(19) 0.0238(5) Uani 1 1 d . . .
H9 H -0.0512 0.6831 0.6388 0.029 Uiso 1 1 calc R U .
C10 C 0.01213(11) 0.77513(11) 0.66508(17) 0.0215(5) Uani 1 1 d . . .
H10 H 0.0071 0.7912 0.6041 0.026 Uiso 1 1 calc R U .
C10A C 0.05371(10) 0.81433(10) 0.73596(17) 0.0193(5) Uani 1 1 d . . .
C10B C 0.09128(10) 0.88452(10) 0.74294(16) 0.0172(5) Uani 1 1 d . . .
C11 C 0.14407(10) 0.92072(10) 0.67041(16) 0.0186(5) Uani 1 1 d . . .
C12 C 0.04771(11) 0.91348(11) 0.74464(19) 0.0229(5) Uani 1 1 d . . .
H12A H 0.0725 0.9577 0.7655 0.028 Uiso 1 1 calc R U .
H12B H 0.0325 0.9129 0.6767 0.028 Uiso 1 1 calc R U .
C13 C -0.00679(12) 0.88081(12) 0.8112(2) 0.0305(6) Uani 1 1 d . . .
H13 H -0.0368 0.8388 0.7954 0.037 Uiso 1 1 calc R U .
C14 C -0.01691(14) 0.90494(14) 0.8894(2) 0.0372(7) Uani 1 1 d . . .
H14A H 0.0120 0.9468 0.9077 0.045 Uiso 1 1 calc R U .
H14B H -0.0532 0.8807 0.9283 0.045 Uiso 1 1 calc R U .
C15 C 0.16899(12) 0.88967(11) 0.60831(18) 0.0251(5) Uani 1 1 d . . .
H15A H 0.2139 0.9132 0.5913 0.030 Uiso 1 1 calc R U .
H15B H 0.1513 0.8441 0.6167 0.030 Uiso 1 1 calc R U .
C21 C 0.0221(5) 0.9546(4) 0.4750(6) 0.071(3) Uani 0.5 1 d . . P
H21A H 0.0366 0.9247 0.4903 0.085 Uiso 0.5 1 calc R U P
H21B H 0.0203 0.9583 0.4024 0.085 Uiso 0.5 1 calc R U P

loop_
_atom_site_aniso_label
_atom_site_aniso_U_11
_atom_site_aniso_U_22
_atom_site_aniso_U_33
_atom_site_aniso_U_23
_atom_site_aniso_U_13
_atom_site_aniso_U_12
O11 0.0312(9) 0.0262(9) 0.0143(8) -0.0030(6) -0.0003(7) 0.0096(7)
N5 0.0176(9) 0.0159(9) 0.0140(9) -0.0007(7) -0.0001(7) 0.0061(7)
N6 0.0187(9) 0.0169(9) 0.0174(9) -0.0005(7) 0.0040(7) 0.0072(8)
C1A 0.0144(10) 0.0173(11) 0.0193(11) -0.0008(8) 0.0021(8) 0.0072(9)
C1 0.0195(11) 0.0236(12) 0.0172(11) 0.0015(9) 0.0031(9) 0.0104(9)
C2 0.0187(11) 0.0192(11) 0.0241(12) 0.0039(9) 0.0046(9) 0.0081(9)
C3 0.0157(10) 0.0158(11) 0.0276(12) -0.0024(9) 0.0004(9) 0.0062(9)
C4 0.0168(11) 0.0194(11) 0.0198(11) -0.0026(9) -0.0011(8) 0.0084(9)
C4A 0.0135(10) 0.0167(11) 0.0187(11) 0.0019(8) 0.0027(8) 0.0074(9)
C5 0.0218(11) 0.0208(11) 0.0160(11) -0.0025(9) -0.0019(9) 0.0088(9)
C5A 0.0149(10) 0.0169(10) 0.0154(11) -0.0013(8) 0.0027(8) 0.0072(9)
C6A 0.0160(10) 0.0176(11) 0.0186(11) -0.0025(8) 0.0044(8) 0.0071(9)
C7 0.0218(11) 0.0182(11) 0.0224(12) -0.0009(9) 0.0075(9) 0.0090(9)
C8 0.0209(11) 0.0157(11) 0.0313(13) -0.0035(9) 0.0079(10) 0.0063(9)
C9 0.0173(11) 0.0214(12) 0.0275(13) -0.0090(9) 0.0012(9) 0.0057(9)
C10 0.0193(11) 0.0224(11) 0.0195(11) -0.0042(9) 0.0004(9) 0.0079(9)
C10A 0.0168(11) 0.0180(11) 0.0207(12) -0.0027(9) 0.0032(9) 0.0069(9)
C10B 0.0168(10) 0.0167(11) 0.0154(11) -0.0021(8) -0.0005(8) 0.0063(9)
C11 0.0194(11) 0.0197(11) 0.0143(11) -0.0011(8) 0.0004(8) 0.0081(9)
C12 0.0186(11) 0.0218(11) 0.0282(13) -0.0030(9) -0.0032(9) 0.0099(10)
C13 0.0233(12) 0.0253(13) 0.0401(15) -0.0036(11) 0.0026(11) 0.0101(10)
C14 0.0324(15) 0.0352(15) 0.0438(17) -0.0019(12) 0.0077(12) 0.0169(12)
C15 0.0252(12) 0.0221(12) 0.0244(12) -0.0030(9) 0.0055(10) 0.0091(10)
C21 0.120(8) 0.072(5) 0.042(4) -0.004(4) 0.002(5) 0.063(6)

loop_
_atom_type_symbol
_atom_type_description
_atom_type_scat_dispersion_real
_atom_type_scat_dispersion_imag
_atom_type_scat_source
C C 0.0033 0.0016
;
International Tables for Crystallography
(Vol. C, Tables 4.2.6.8 and 6.1.1.4)
;
H H 0.0000 0.0000
;
International Tables for Crystallography
(Vol. C, Table 6.1.1.4)
;
N N 0.0061 0.0033
;
International Tables for Crystallography
(Vol. C, Tables 4.2.6.8 and 6.1.1.4)
;
O O 0.0106 0.0060
;
International Tables for Crystallography
(Vol. C, Tables 4.2.6.8 and 6.1.1.4)
;

loop_
_geom_angle_atom_site_label_1
_geom_angle_atom_site_label_2
_geom_angle_atom_site_label_3
_geom_angle
_geom_angle_site_symmetry_1
_geom_angle_site_symmetry_3
C11 O11 C15 61.07(15) . .
C5A N5 C4A 119.97(19) . .
C5A N5 C5 119.08(18) . .
C4A N5 C5 120.21(18) . .
C5A N6 C6A 105.04(19) . .
C1 C1A C4A 119.8(2) . .
C1 C1A C11 121.9(2) . .
C4A C1A C11 118.3(2) . .
C1A C1 C2 120.8(2) . .
C1A C1 H1 119.6 . .
C2 C1 H1 119.6 . .
C3 C2 C1 119.2(2) . .
C3 C2 H2 120.4 . .
C1 C2 H2 120.4 . .
C2 C3 C4 120.9(2) . .
C2 C3 H3 119.6 . .
C4 C3 H3 119.6 . .
C3 C4 C4A 120.0(2) . .
C3 C4 H4 120.0 . .
C4A C4 H4 120.0 . .
C4 C4A C1A 119.2(2) . .
C4 C4A N5 120.7(2) . .
C1A C4A N5 120.04(19) . .
N5 C5 H5A 109.5 . .
N5 C5 H5B 109.5 . .
H5A C5 H5B 109.5 . .
N5 C5 H5C 109.5 . .
H5A C5 H5C 109.5 . .
H5B C5 H5C 109.5 . .
N6 C5A N5 125.1(2) . .
N6 C5A C10B 115.79(19) . .
N5 C5A C10B 119.10(19) . .
C7 C6A C10A 120.9(2) . .
C7 C6A N6 126.0(2) . .
C10A C6A N6 113.12(19) . .
C6A C7 C8 117.7(2) . .
C6A C7 H7 121.1 . .
C8 C7 H7 121.1 . .
C9 C8 C7 121.6(2) . .
C9 C8 H8 119.2 . .
C7 C8 H8 119.2 . .
C8 C9 C10 120.6(2) . .
C8 C9 H9 119.7 . .
C10 C9 H9 119.7 . .
C10A C10 C9 118.0(2) . .
C10A C10 H10 121.0 . .
C9 C10 H10 121.0 . .
C10 C10A C6A 121.3(2) . .
C10 C10A C10B 131.6(2) . .
C6A C10A C10B 106.64(19) . .
C10A C10B C11 119.48(19) . .
C10A C10B C5A 99.00(17) . .
C11 C10B C5A 105.99(18) . .
C10A C10B C12 111.05(18) . .
C11 C10B C12 109.03(18) . .
C5A C10B C12 111.73(18) . .
O11 C11 C15 60.06(15) . .
O11 C11 C1A 117.09(19) . .
C15 C11 C1A 121.2(2) . .
O11 C11 C10B 117.08(18) . .
C15 C11 C10B 121.7(2) . .
C1A C11 C10B 110.77(18) . .
C13 C12 C10B 114.0(2) . .
C13 C12 H12A 108.8 . .
C10B C12 H12A 108.8 . .
C13 C12 H12B 108.8 . .
C10B C12 H12B 108.8 . .
H12A C12 H12B 107.6 . .
C14 C13 C12 125.2(3) . .
C14 C13 H13 117.4 . .
C12 C13 H13 117.4 . .
C13 C14 H14A 120.0 . .
C13 C14 H14B 120.0 . .
H14A C14 H14B 120.0 . .
O11 C15 C11 58.87(15) . .
O11 C15 H15A 117.9 . .
C11 C15 H15A 117.9 . .
O11 C15 H15B 117.9 . .
C11 C15 H15B 117.9 . .
H15A C15 H15B 115.0 . .
C21 C21 C21 103.9(6) 12_666 11_456
C21 C21 H21A 111.0 12_666 .
C21 C21 H21A 111.0 11_456 .
C21 C21 H21B 111.0 12_666 .
C21 C21 H21B 111.0 11_456 .
H21A C21 H21B 109.0 . .

loop_
_geom_bond_atom_site_label_1
_geom_bond_atom_site_label_2
_geom_bond_distance
_geom_bond_site_symmetry_2
O11 C11 1.433(3) .
O11 C15 1.451(3) .
N5 C5A 1.362(3) .
N5 C4A 1.416(3) .
N5 C5 1.463(3) .
N6 C5A 1.298(3) .
N6 C6A 1.419(3) .
C1A C1 1.386(3) .
C1A C4A 1.407(3) .
C1A C11 1.501(3) .
C1 C2 1.394(3) .
C1 H1 0.9500 .
C2 C3 1.384(3) .
C2 H2 0.9500 .
C3 C4 1.392(3) .
C3 H3 0.9500 .
C4 C4A 1.396(3) .
C4 H4 0.9500 .
C5 H5A 0.9800 .
C5 H5B 0.9800 .
C5 H5C 0.9800 .
C5A C10B 1.524(3) .
C6A C7 1.392(3) .
C6A C10A 1.398(3) .
C7 C8 1.395(3) .
C7 H7 0.9500 .
C8 C9 1.388(4) .
C8 H8 0.9500 .
C9 C10 1.402(3) .
C9 H9 0.9500 .
C10 C10A 1.385(3) .
C10 H10 0.9500 .
C10A C10B 1.507(3) .
C10B C11 1.516(3) .
C10B C12 1.563(3) .
C11 C15 1.465(3) .
C12 C13 1.479(4) .
C12 H12A 0.9900 .
C12 H12B 0.9900 .
C13 C14 1.299(4) .
C13 H13 0.9500 .
C14 H14A 0.9500 .
C14 H14B 0.9500 .
C15 H15A 0.9900 .
C15 H15B 0.9900 .
C21 C21 1.621(10) 12_666
C21 C21 1.621(10) 11_456
C21 H21A 0.9900 .
C21 H21B 0.9900 .

loop_
_geom_torsion_atom_site_label_1
_geom_torsion_atom_site_label_2
_geom_torsion_atom_site_label_3
_geom_torsion_atom_site_label_4
_geom_torsion
C4A C1A C1 C2 1.7(3)
C11 C1A C1 C2 180.0(2)
C1A C1 C2 C3 0.9(3)
C1 C2 C3 C4 -1.8(3)
C2 C3 C4 C4A 0.1(3)
C3 C4 C4A C1A 2.4(3)
C3 C4 C4A N5 -178.4(2)
C1 C1A C4A C4 -3.3(3)
C11 C1A C4A C4 178.3(2)
C1 C1A C4A N5 177.5(2)
C11 C1A C4A N5 -0.9(3)
C5A N5 C4A C4 170.2(2)
C5 N5 C4A C4 -19.8(3)
C5A N5 C4A C1A -10.6(3)
C5 N5 C4A C1A 159.5(2)
C6A N6 C5A N5 -175.0(2)
C6A N6 C5A C10B 3.4(2)
C4A N5 C5A N6 163.2(2)
C5 N5 C5A N6 -7.0(3)
C4A N5 C5A C10B -15.2(3)
C5 N5 C5A C10B 174.67(19)
C5A N6 C6A C7 -178.2(2)
C5A N6 C6A C10A 1.1(3)
C10A C6A C7 C8 -1.6(3)
N6 C6A C7 C8 177.7(2)
C6A C7 C8 C9 0.7(3)
C7 C8 C9 C10 0.1(4)
C8 C9 C10 C10A -0.1(3)
C9 C10 C10A C6A -0.8(3)
C9 C10 C10A C10B -171.4(2)
C7 C6A C10A C10 1.7(3)
N6 C6A C10A C10 -177.6(2)
C7 C6A C10A C10B 174.4(2)
N6 C6A C10A C10B -5.0(3)
C10 C10A C10B C11 -68.1(3)
C6A C10A C10B C11 120.2(2)
C10 C10A C10B C5A 177.7(2)
C6A C10A C10B C5A 6.1(2)
C10 C10A C10B C12 60.1(3)
C6A C10A C10B C12 -111.5(2)
N6 C5A C10B C10A -6.1(2)
N5 C5A C10B C10A 172.42(19)
N6 C5A C10B C11 -130.4(2)
N5 C5A C10B C11 48.1(3)
N6 C5A C10B C12 110.9(2)
N5 C5A C10B C12 -70.5(2)
C15 O11 C11 C1A 112.1(2)
C15 O11 C11 C10B -112.7(2)
C1 C1A C11 O11 -4.5(3)
C4A C1A C11 O11 173.82(19)
C1 C1A C11 C15 65.2(3)
C4A C1A C11 C15 -116.4(2)
C1 C1A C11 C10B -142.4(2)
C4A C1A C11 C10B 36.0(3)
C10A C10B C11 O11 56.0(3)
C5A C10B C11 O11 166.41(18)
C12 C10B C11 O11 -73.2(2)
C10A C10B C11 C15 -13.9(3)
C5A C10B C11 C15 96.5(2)
C12 C10B C11 C15 -143.1(2)
C10A C10B C11 C1A -166.19(19)
C5A C10B C11 C1A -55.8(2)
C12 C10B C11 C1A 64.6(2)
C10A C10B C12 C13 44.7(3)
C11 C10B C12 C13 178.4(2)
C5A C10B C12 C13 -64.8(3)
C10B C12 C13 C14 115.6(3)
C1A C11 C15 O11 -105.4(2)
C10B C11 C15 O11 105.2(2)
